data_7204868
loop_
_publ_author_name
'Fernando S. Delgado'
'Mar\'ia Hern\'andez-Molina'
'Joaqu\'in Sanchiz'
'Catalina Ruiz-P\'erez'
'Yolanda Rodr\'iguez-Mart\'in'
'Trinidad L\'opez'
'Francesc Lloret'
'Miguel Julve'

_publ_section_title
;
 Synthesis, crystal structure and magnetic properties of
 two-dimensional malonato-bridged cobalt(II) and nickel(II) compounds
;
_journal_issue 22
_journal_name_full CrystEngComm
_journal_page_first 106
_journal_page_last 111
_journal_paper_doi 10.1039/b403640a
_journal_volume 6
_journal_year 2004
_chemical_formula_sum 'C3 H6 Co O6'
_chemical_formula_weight 197.01
_chemical_name_systematic
;
?
;
_space_group_IT_number 12
_symmetry_cell_setting monoclinic
_symmetry_Int_Tables_number 12
_symmetry_space_group_name_Hall '-C 2y'
_symmetry_space_group_name_H-M 'C 1 2/m 1'
_atom_sites_solution_hydrogens geom
_atom_sites_solution_primary direct
_atom_sites_solution_secondary difmap
_audit_creation_method SHELXL-97
_cell_angle_alpha 90.00
_cell_angle_beta 120.18(3)
_cell_angle_gamma 90.00
_cell_formula_units_Z 4
_cell_length_a 12.646(3)
_cell_length_b 7.4040(10)
_cell_length_c 7.2970(10)
_cell_measurement_temperature 293(2)
_cell_volume 590.6(3)
_computing_cell_refinement 'Dirax/lsq (Duisenberg & Schreurs, 1989-2000)'
_computing_data_collection 'Collect (Nonius BV, 1997-2000)'
_computing_data_reduction 'EvalCCD (Duisenberg & Schreurs 1990-2000)'
_computing_molecular_graphics 'Ortep-3 for Windows (Farrugia, 1997)'
_computing_publication_material 'WinGX publication routines (Farrugia, 1999)'
_computing_structure_refinement 'SHELXL-97 (Sheldrick, 1997)'
_computing_structure_solution 'SHELXS-97 (Sheldrick, 1997)'
_diffrn_ambient_temperature 293(2)
_diffrn_detector 'CCD plate'
_diffrn_detector_area_resol_mean 9
_diffrn_measured_fraction_theta_full 0.988
_diffrn_measured_fraction_theta_max 0.988
_diffrn_measurement_device '95mm CCD camera on \k-goniostat'
_diffrn_measurement_device_type KappaCCD
_diffrn_measurement_method 'CCD rotation images, thick slices'
_diffrn_radiation_monochromator 'horizonally mounted graphite crystal'
_diffrn_radiation_probe x-ray
_diffrn_radiation_source 'fine-focus sealed tube'
_diffrn_radiation_type MoK\a
_diffrn_radiation_wavelength 0.71069
_diffrn_reflns_av_R_equivalents 0.0157
_diffrn_reflns_av_sigmaI/netI 0.0229
_diffrn_reflns_limit_h_max 16
_diffrn_reflns_limit_h_min -15
_diffrn_reflns_limit_k_max 8
_diffrn_reflns_limit_k_min -9
_diffrn_reflns_limit_l_max 7
_diffrn_reflns_limit_l_min -9
_diffrn_reflns_number 1572
_diffrn_reflns_theta_full 27.48
_diffrn_reflns_theta_max 27.48
_diffrn_reflns_theta_min 5.25
_diffrn_source 'Enraf Nonius FR590'
_exptl_absorpt_coefficient_mu 2.874
_exptl_absorpt_correction_type none
_exptl_crystal_colour red
_exptl_crystal_density_diffrn 2.216
_exptl_crystal_density_method 'not measured'
_exptl_crystal_description prism
_exptl_crystal_F_000 396
_exptl_crystal_size_max 0.24
_exptl_crystal_size_mid 0.17
_exptl_crystal_size_min 0.10
_refine_diff_density_max 0.661
_refine_diff_density_min -0.450
_refine_diff_density_rms 0.093
_refine_ls_extinction_method none
_refine_ls_goodness_of_fit_ref 1.165
_refine_ls_hydrogen_treatment mixed
_refine_ls_matrix_type full
_refine_ls_number_parameters 60
_refine_ls_number_reflns 723
_refine_ls_number_restraints 0
_refine_ls_restrained_S_all 1.165
_refine_ls_R_factor_all 0.0336
_refine_ls_R_factor_gt 0.0257
_refine_ls_shift/su_max 0.000
_refine_ls_shift/su_mean 0.000
_refine_ls_structure_factor_coef Fsqd
_refine_ls_weighting_details 'calc w=1/[\s^2^(Fo^2^)+(0.0399P)^2^+1.0424P] where P=(Fo^2^+2Fc^2^)/3'
_refine_ls_weighting_scheme calc
_refine_ls_wR_factor_gt 0.0759
_refine_ls_wR_factor_ref 0.0789
_reflns_number_gt 612
_reflns_number_total 723
_reflns_threshold_expression >2sigma(I)
_cod_data_source_file b403640a.txt
_cod_data_source_block COMPOUND1
_cod_original_cell_volume 590.6(2)
_cod_original_sg_symbol_H-M 'C 2/m'
_cod_database_code 7204868

loop_
_symmetry_equiv_pos_as_xyz
'x, y, z'
'-x, y, -z'
'x+1/2, y+1/2, z'
'-x+1/2, y+1/2, -z'
'-x, -y, -z'
'x, -y, z'
'-x+1/2, -y+1/2, -z'
'x+1/2, -y+1/2, z'

loop_
_atom_site_label
_atom_site_type_symbol
_atom_site_fract_x
_atom_site_fract_y
_atom_site_fract_z
_atom_site_U_iso_or_equiv
_atom_site_adp_type
_atom_site_occupancy
_atom_site_symmetry_multiplicity
_atom_site_calc_flag
_atom_site_refinement_flags
_atom_site_disorder_assembly
_atom_site_disorder_group
Co1 Co 0.5000 0.0000 0.5000 0.0152(2) Uani 1 4 d S . .
Co2 Co 0.5000 0.5000 1.0000 0.0149(2) Uani 1 4 d S . .
O1 O 0.44092(18) 0.1949(2) 0.6273(3) 0.0229(4) Uani 1 1 d . . .
O2 O 0.37227(17) 0.2915(2) 0.8346(3) 0.0222(4) Uani 1 1 d . . .
C1 C 0.3799(2) 0.1735(3) 0.7194(4) 0.0162(5) Uani 1 1 d . . .
C2 C 0.3088(4) 0.0000 0.6866(7) 0.0202(8) Uani 1 2 d S . .
O1W O 0.3300(3) 0.0000 0.2111(4) 0.0316(7) Uani 1 2 d S . .
O2W O 0.5677(2) 0.5000 0.7924(4) 0.0212(6) Uani 1 2 d S . .
H1 H 0.247(4) 0.0000 0.542(8) 0.029(12) Uiso 1 2 d S . .
H2 H 0.271(4) 0.0000 0.773(7) 0.028(13) Uiso 1 2 d S . .

loop_
_atom_site_aniso_label
_atom_site_aniso_U_11
_atom_site_aniso_U_22
_atom_site_aniso_U_33
_atom_site_aniso_U_23
_atom_site_aniso_U_13
_atom_site_aniso_U_12
Co1 0.0198(4) 0.0125(3) 0.0166(4) 0.000 0.0118(3) 0.000
Co2 0.0180(4) 0.0132(4) 0.0165(3) 0.000 0.0107(3) 0.000
O1 0.0333(10) 0.0156(9) 0.0301(9) -0.0042(8) 0.0236(9) -0.0039(8)
O2 0.0235(9) 0.0201(10) 0.0267(9) -0.0084(8) 0.0154(8) -0.0035(8)
C1 0.0171(11) 0.0136(11) 0.0152(11) 0.0010(9) 0.0061(9) 0.0028(9)
C2 0.0220(18) 0.0144(18) 0.0279(19) 0.000 0.0152(17) 0.000
O1W 0.0217(14) 0.0434(19) 0.0233(14) 0.000 0.0067(12) 0.000
O2W 0.0267(14) 0.0198(13) 0.0245(13) 0.000 0.0183(12) 0.000

loop_
_atom_type_symbol
_atom_type_description
_atom_type_scat_dispersion_real
_atom_type_scat_dispersion_imag
_atom_type_scat_source
C C 0.0033 0.0016 'International Tables Vol C Tables 4.2.6.8 and 6.1.1.4'
H H 0.0000 0.0000 'International Tables Vol C Tables 4.2.6.8 and 6.1.1.4'
O O 0.0106 0.0060 'International Tables Vol C Tables 4.2.6.8 and 6.1.1.4'
Co Co 0.3494 0.9721 'International Tables Vol C Tables 4.2.6.8 and 6.1.1.4'

loop_
_geom_angle_atom_site_label_1
_geom_angle_atom_site_label_2
_geom_angle_atom_site_label_3
_geom_angle
_geom_angle_site_symmetry_1
_geom_angle_site_symmetry_3
_geom_angle_publ_flag
O1 Co1 O1 90.48(10) 2_656 . ?
O1 Co1 O1 89.52(10) 2_656 5_656 ?
O1 Co1 O1 180.0 . 5_656 ?
O1 Co1 O1 180.00(13) 2_656 6 ?
O1 Co1 O1 89.52(10) . 6 ?
O1 Co1 O1 90.48(10) 5_656 6 ?
O1 Co1 O1W 91.85(8) 2_656 5_656 ?
O1 Co1 O1W 88.15(8) . 5_656 ?
O1 Co1 O1W 91.85(8) 5_656 5_656 ?
O1 Co1 O1W 88.15(8) 6 5_656 ?
O1 Co1 O1W 88.15(8) 2_656 . ?
O1 Co1 O1W 91.85(8) . . ?
O1 Co1 O1W 88.15(8) 5_656 . ?
O1 Co1 O1W 91.85(8) 6 . ?
O1W Co1 O1W 180.0 5_656 . ?
O2W Co2 O2W 180.0 5_667 . ?
O2W Co2 O2 86.55(7) 5_667 . ?
O2W Co2 O2 93.45(7) . . ?
O2W Co2 O2 93.45(7) 5_667 5_667 ?
O2W Co2 O2 86.55(7) . 5_667 ?
O2 Co2 O2 180.00(7) . 5_667 ?
O2W Co2 O2 93.45(7) 5_667 2_657 ?
O2W Co2 O2 86.55(7) . 2_657 ?
O2 Co2 O2 86.45(11) . 2_657 ?
O2 Co2 O2 93.55(11) 5_667 2_657 ?
O2W Co2 O2 86.55(7) 5_667 6_565 ?
O2W Co2 O2 93.45(7) . 6_565 ?
O2 Co2 O2 93.55(11) . 6_565 ?
O2 Co2 O2 86.45(11) 5_667 6_565 ?
O2 Co2 O2 180.000(1) 2_657 6_565 ?
C1 O1 Co1 127.75(17) . . ?
C1 O2 Co2 126.76(16) . . ?
O2 C1 O1 123.0(2) . . ?
O2 C1 C2 117.3(2) . . ?
O1 C1 C2 119.7(2) . . ?
C1 C2 C1 115.8(3) . 6 ?

loop_
_geom_bond_atom_site_label_1
_geom_bond_atom_site_label_2
_geom_bond_distance
_geom_bond_site_symmetry_2
_geom_bond_publ_flag
Co1 O1 2.0498(18) 2_656 ?
Co1 O1 2.0498(18) . ?
Co1 O1 2.0498(18) 5_656 ?
Co1 O1 2.0498(18) 6 ?
Co1 O1W 2.123(3) 5_656 ?
Co1 O1W 2.123(3) . ?
Co2 O2W 2.081(2) 5_667 ?
Co2 O2W 2.081(2) . ?
Co2 O2 2.1188(19) . ?
Co2 O2 2.1188(19) 5_667 ?
Co2 O2 2.1188(18) 2_657 ?
Co2 O2 2.1188(18) 6_565 ?
O1 C1 1.263(3) . ?
O2 C1 1.249(3) . ?
C1 C2 1.516(3) . ?
C2 C1 1.516(3) 6 ?
